data_4340543
loop_
_publ_author_name
'Ray, Matthew J.'
'B\"uhl, Michael'
'Taylor, Laurence J.'
'Athukorala Arachchige, Kasun S.'
'Slawin, Alexandra M. Z.'
'Kilian, Petr'

_publ_section_title
;
 Synthetic and Structural Study of the Coordination Chemistry of a
 peri-Backbone-Supported Phosphino-Phosphonium Salt.
;
_journal_issue 16
_journal_name_full 'Inorganic chemistry'
_journal_page_first 8538
_journal_page_last 8547
_journal_paper_doi 10.1021/ic501142v
_journal_volume 53
_journal_year 2014
_chemical_formula_moiety 'C24 H27 Cl3 P2 Pt'
_chemical_formula_sum 'C24 H27 Cl3 P2 Pt'
_chemical_formula_weight 678.87
_space_group_IT_number 14
_symmetry_cell_setting monoclinic
_symmetry_Int_Tables_number 14
_symmetry_space_group_name_Hall '-P 2ybc'
_symmetry_space_group_name_H-M 'P 1 21/c 1'
_atom_sites_solution_hydrogens geom
_atom_sites_solution_primary direct
_atom_sites_solution_secondary difmap
_audit_creation_date 2012-10-26
_audit_creation_method 'by CrystalStructure 4.0'
_cell_angle_alpha 90.0000
_cell_angle_beta 100.242(7)
_cell_angle_gamma 90.0000
_cell_formula_units_Z 4
_cell_length_a 9.551(2)
_cell_length_b 15.931(4)
_cell_length_c 16.866(5)
_cell_measurement_reflns_used 9277
_cell_measurement_temperature 93
_cell_measurement_theta_max 25.35
_cell_measurement_theta_min 1.77
_cell_volume 2525.4(11)
_computing_cell_refinement 'CrystalClear-SM Expert 2.0 rc13'
_computing_data_collection 'CrystalClear-SM Expert 2.0 rc13 (Rigaku, 2009)'
_computing_data_reduction 'CrystalClear-SM Expert 2.0 rc13'
_computing_molecular_graphics 'CrystalStructure 4.0'
_computing_publication_material 'CrystalStructure 4.0 (Rigaku, 2010)'
_computing_structure_refinement 'SHELXL97 (Sheldrick, 2008)'
_computing_structure_solution SIR97
_diffrn_ambient_temperature 93
_diffrn_detector_area_resol_mean 14.629
_diffrn_measured_fraction_theta_full 0.993
_diffrn_measured_fraction_theta_max 0.993
_diffrn_measurement_device_type 'Rigaku Mercury70'
_diffrn_measurement_method \w
_diffrn_radiation_type 'Mo K\a'
_diffrn_radiation_wavelength 0.71075
_diffrn_reflns_av_R_equivalents 0.0891
_diffrn_reflns_limit_h_max 9
_diffrn_reflns_limit_h_min -11
_diffrn_reflns_limit_k_max 18
_diffrn_reflns_limit_k_min -14
_diffrn_reflns_limit_l_max 20
_diffrn_reflns_limit_l_min -16
_diffrn_reflns_number 15166
_diffrn_reflns_theta_full 25.00
_diffrn_reflns_theta_max 25.00
_diffrn_standards_number 0
_exptl_absorpt_coefficient_mu 5.988
_exptl_absorpt_correction_type none
_exptl_crystal_colour colorless
_exptl_crystal_density_diffrn 1.785
_exptl_crystal_density_method 'not measured'
_exptl_crystal_description chip
_exptl_crystal_F_000 1320.00
_exptl_crystal_size_max 0.100
_exptl_crystal_size_mid 0.100
_exptl_crystal_size_min 0.100
_refine_diff_density_max 4.280
_refine_diff_density_min -5.180
_refine_ls_extinction_method none
_refine_ls_goodness_of_fit_ref 1.203
_refine_ls_hydrogen_treatment constr
_refine_ls_number_parameters 271
_refine_ls_number_reflns 4419
_refine_ls_number_restraints 0
_refine_ls_R_factor_gt 0.0577
_refine_ls_shift/su_max 0.006
_refine_ls_structure_factor_coef Fsqd
_refine_ls_weighting_details 'w = 1/[\s^2^(Fo^2^)+(0.1881P)^2^+0.0000P] where P=(Fo^2^+2Fc^2^)/3'
_refine_ls_weighting_scheme calc
_refine_ls_wR_factor_ref 0.2741
_reflns_number_gt 3849
_reflns_number_total 4421
_reflns_threshold_expression F^2^>2.0\s(F^2^)
_cod_data_source_file ic501142v_si_001.cif
_cod_data_source_block 3
_cod_depositor_comments 'Adding full bibliography for 4340542--4340546.cif.'
_cod_original_cell_volume 2525.5(11)
_cod_database_code 4340543

loop_
_symmetry_equiv_pos_site_id
_symmetry_equiv_pos_as_xyz
1 +X,+Y,+Z
2 -X,1/2+Y,1/2-Z
3 -X,-Y,-Z
4 +X,1/2-Y,1/2+Z

loop_
_atom_site_label
_atom_site_type_symbol
_atom_site_fract_x
_atom_site_fract_y
_atom_site_fract_z
_atom_site_U_iso_or_equiv
_atom_site_adp_type
_atom_site_occupancy
_atom_site_symmetry_multiplicity
_atom_site_calc_flag
_atom_site_refinement_flags
Pt1 Pt 0.29231(4) 0.16610(2) 0.83879(2) 0.0191(3) Uani 1.0 4 d .
Cl1 Cl 0.2214(4) 0.16351(16) 0.9666(2) 0.0280(9) Uani 1.0 4 d .
Cl2 Cl 0.4380(3) 0.28179(17) 0.88377(17) 0.0302(7) Uani 1.0 4 d .
Cl3 Cl -0.0360(3) 0.0631(2) 0.79092(17) 0.0332(7) Uani 1.0 4 d .
P1 P 0.1804(3) 0.04682(18) 0.81289(16) 0.0189(7) Uani 1.0 4 d .
P9 P 0.3302(4) 0.1847(2) 0.71259(19) 0.0205(7) Uani 1.0 4 d .
C1 C 0.2047(12) -0.0140(8) 0.7265(8) 0.023(3) Uani 1.0 4 d .
C2 C 0.1765(13) -0.1009(8) 0.7308(8) 0.033(3) Uani 1.0 4 d .
C3 C 0.1592(19) -0.1542(8) 0.6639(9) 0.035(3) Uani 1.0 4 d .
C4 C 0.1684(12) -0.1200(8) 0.5916(8) 0.029(3) Uani 1.0 4 d .
C5 C 0.1966(12) -0.0346(8) 0.5871(7) 0.025(3) Uani 1.0 4 d .
C6 C 0.1962(14) -0.0077(8) 0.5052(7) 0.029(3) Uani 1.0 4 d .
C7 C 0.2253(16) 0.0720(9) 0.4901(8) 0.038(4) Uani 1.0 4 d .
C8 C 0.2629(14) 0.1274(8) 0.5561(7) 0.033(3) Uani 1.0 4 d .
C9 C 0.2630(10) 0.1051(7) 0.6373(6) 0.020(3) Uani 1.0 4 d .
C10 C 0.2250(11) 0.0223(9) 0.6540(6) 0.020(3) Uani 1.0 4 d .
C11 C 0.1526(19) -0.1596(8) 0.5083(9) 0.036(4) Uani 1.0 4 d .
C12 C 0.1596(14) -0.0838(9) 0.4499(8) 0.035(3) Uani 1.0 4 d .
C13 C 0.2126(12) -0.0238(7) 0.8984(6) 0.021(3) Uani 1.0 4 d .
C14 C 0.1081(13) -0.0524(8) 0.9410(7) 0.029(3) Uani 1.0 4 d .
C15 C 0.1467(14) -0.1038(8) 1.0061(7) 0.032(3) Uani 1.0 4 d .
C16 C 0.2844(13) -0.1279(8) 1.0296(7) 0.029(3) Uani 1.0 4 d .
C17 C 0.3929(16) -0.1002(9) 0.9880(8) 0.039(3) Uani 1.0 4 d .
C18 C 0.3544(12) -0.0485(8) 0.9217(7) 0.028(3) Uani 1.0 4 d .
C19 C 0.2381(16) 0.2804(9) 0.6704(7) 0.034(4) Uani 1.0 4 d .
C20 C 0.0785(16) 0.2721(11) 0.6816(9) 0.056(5) Uani 1.0 4 d .
C21 C 0.3066(19) 0.3634(9) 0.7017(9) 0.051(4) Uani 1.0 4 d .
C22 C 0.5218(14) 0.1910(10) 0.7115(8) 0.037(3) Uani 1.0 4 d .
C23 C 0.5881(14) 0.1064(10) 0.7348(10) 0.048(4) Uani 1.0 4 d .
C24 C 0.5589(17) 0.2233(12) 0.6305(11) 0.061(5) Uani 1.0 4 d .
H2 H 0.1688 -0.1242 0.7817 0.0391 Uiso 1.0 4 calc R
H3 H 0.1415 -0.2124 0.6691 0.0420 Uiso 1.0 4 calc R
H7 H 0.2210 0.0912 0.4364 0.0459 Uiso 1.0 4 calc R
H8 H 0.2898 0.1830 0.5451 0.0393 Uiso 1.0 4 calc R
H11A H 0.0606 -0.1895 0.4944 0.0438 Uiso 1.0 4 calc R
H11B H 0.2308 -0.1999 0.5058 0.0438 Uiso 1.0 4 calc R
H12A H 0.2338 -0.0931 0.4166 0.0424 Uiso 1.0 4 calc R
H12B H 0.0669 -0.0757 0.4137 0.0424 Uiso 1.0 4 calc R
H14 H 0.0116 -0.0362 0.9247 0.0345 Uiso 1.0 4 calc R
H15 H 0.0764 -0.1228 1.0353 0.0384 Uiso 1.0 4 calc R
H16 H 0.3085 -0.1641 1.0748 0.0344 Uiso 1.0 4 calc R
H17 H 0.4891 -0.1166 1.0051 0.0464 Uiso 1.0 4 calc R
H18 H 0.4243 -0.0297 0.8922 0.0333 Uiso 1.0 4 calc R
H19 H 0.2378 0.2792 0.6111 0.0406 Uiso 1.0 4 calc R
H20A H 0.0226 0.3180 0.6531 0.0667 Uiso 1.0 4 calc R
H20B H 0.0735 0.2749 0.7391 0.0667 Uiso 1.0 4 calc R
H20C H 0.0401 0.2182 0.6596 0.0667 Uiso 1.0 4 calc R
H21A H 0.3064 0.3681 0.7596 0.0612 Uiso 1.0 4 calc R
H21B H 0.2525 0.4101 0.6734 0.0612 Uiso 1.0 4 calc R
H21C H 0.4048 0.3653 0.6921 0.0612 Uiso 1.0 4 calc R
H22 H 0.5634 0.2317 0.7544 0.0442 Uiso 1.0 4 calc R
H23A H 0.6848 0.1050 0.7228 0.0576 Uiso 1.0 4 calc R
H23B H 0.5309 0.0623 0.7040 0.0576 Uiso 1.0 4 calc R
H23C H 0.5918 0.0970 0.7925 0.0576 Uiso 1.0 4 calc R
H24A H 0.5216 0.1840 0.5872 0.0737 Uiso 1.0 4 calc R
H24B H 0.6624 0.2276 0.6353 0.0737 Uiso 1.0 4 calc R
H24C H 0.5160 0.2787 0.6181 0.0737 Uiso 1.0 4 calc R

loop_
_atom_site_aniso_label
_atom_site_aniso_U_11
_atom_site_aniso_U_22
_atom_site_aniso_U_33
_atom_site_aniso_U_12
_atom_site_aniso_U_13
_atom_site_aniso_U_23
Pt1 0.0212(5) 0.0228(5) 0.0133(5) 0.00173(12) 0.0029(3) -0.00112(13)
Cl1 0.036(2) 0.035(2) 0.0147(16) -0.0089(11) 0.0089(14) -0.0078(11)
Cl2 0.0387(16) 0.0260(15) 0.0254(16) -0.0061(12) 0.0042(12) -0.0037(12)
Cl3 0.0162(13) 0.054(2) 0.0286(16) 0.0059(12) 0.0004(11) 0.0006(14)
P1 0.0157(13) 0.0276(16) 0.0135(14) -0.0003(11) 0.0028(11) -0.0007(12)
P9 0.0233(16) 0.0220(14) 0.0163(16) 0.0046(12) 0.0044(12) 0.0014(13)
C1 0.018(6) 0.031(7) 0.021(7) 0.001(5) 0.005(5) -0.003(5)
C2 0.037(7) 0.038(8) 0.024(7) -0.012(6) 0.007(6) 0.000(6)
C3 0.053(9) 0.022(7) 0.031(9) -0.008(6) 0.008(7) -0.002(5)
C4 0.026(6) 0.028(7) 0.035(7) 0.005(5) 0.012(5) -0.010(6)
C5 0.028(6) 0.028(7) 0.019(6) -0.000(5) 0.004(5) 0.001(5)
C6 0.040(8) 0.033(7) 0.015(6) 0.007(5) 0.007(6) -0.005(5)
C7 0.069(10) 0.034(8) 0.012(7) 0.013(7) 0.008(6) 0.002(6)
C8 0.050(8) 0.031(7) 0.018(6) 0.010(6) 0.010(6) 0.010(5)
C9 0.016(5) 0.030(6) 0.014(6) 0.008(4) 0.003(4) 0.007(5)
C10 0.012(5) 0.036(8) 0.010(6) 0.010(5) -0.000(4) -0.006(5)
C11 0.056(10) 0.035(8) 0.019(7) 0.002(6) 0.011(7) -0.008(5)
C12 0.043(8) 0.047(9) 0.015(6) 0.008(6) 0.006(6) -0.004(6)
C13 0.030(6) 0.022(6) 0.011(5) -0.003(5) 0.006(5) -0.004(5)
C14 0.032(7) 0.031(7) 0.024(7) 0.000(5) 0.007(5) -0.001(5)
C15 0.042(7) 0.034(7) 0.018(6) -0.012(6) 0.002(5) -0.003(6)
C16 0.045(7) 0.023(7) 0.018(6) 0.003(6) 0.005(5) 0.002(5)
C17 0.056(8) 0.038(8) 0.020(7) 0.003(6) 0.000(6) 0.008(6)
C18 0.025(6) 0.034(7) 0.025(7) -0.006(5) 0.008(5) -0.003(5)
C19 0.056(8) 0.029(8) 0.019(7) 0.027(7) 0.013(6) 0.009(5)
C20 0.050(9) 0.075(12) 0.039(9) 0.037(8) 0.001(7) 0.013(8)
C21 0.087(12) 0.026(8) 0.037(9) 0.009(8) 0.006(8) -0.000(7)
C22 0.030(7) 0.047(8) 0.031(8) -0.005(7) -0.001(6) -0.010(7)
C23 0.028(7) 0.062(10) 0.050(9) 0.019(7) -0.002(7) -0.001(8)
C24 0.052(10) 0.076(13) 0.066(11) -0.003(8) 0.036(9) -0.003(9)

loop_
_atom_type_symbol
_atom_type_description
_atom_type_scat_dispersion_real
_atom_type_scat_dispersion_imag
_atom_type_scat_source
C C 0.0033 0.0016
;
International Tables for Crystallography
(1992, Vol. C, Tables 4.2.6.8 and 6.1.1.4)
;
H H 0.0000 0.0000
;
International Tables for Crystallography
(1992, Vol. C, Table 6.1.1.4)
;
Cl Cl 0.1484 0.1585
;
International Tables for Crystallography
(1992, Vol. C, Tables 4.2.6.8 and 6.1.1.4)
;
P P 0.1023 0.0942
;
International Tables for Crystallography
(1992, Vol. C, Tables 4.2.6.8 and 6.1.1.4)
;
Pt Pt -1.7033 8.3905
;
International Tables for Crystallography
(1992, Vol. C, Tables 4.2.6.8 and 6.1.1.4)
;

loop_
_geom_angle_atom_site_label_1
_geom_angle_atom_site_label_2
_geom_angle_atom_site_label_3
_geom_angle
_geom_angle_publ_flag
Cl1 Pt1 Cl2 88.21(11) yes
Cl1 Pt1 P1 87.59(11) yes
Cl1 Pt1 P9 170.33(11) yes
Cl2 Pt1 P1 170.33(10) yes
Cl2 Pt1 P9 90.96(11) yes
P1 Pt1 P9 94.63(11) yes
Pt1 P1 Cl3 111.59(16) yes
Pt1 P1 C1 120.1(4) yes
Pt1 P1 C13 111.9(4) yes
Cl3 P1 C1 101.1(4) yes
Cl3 P1 C13 104.2(4) yes
C1 P1 C13 106.4(6) yes
Pt1 P9 C9 118.2(4) yes
Pt1 P9 C19 109.3(5) yes
Pt1 P9 C22 110.2(5) yes
C9 P9 C19 102.8(5) yes
C9 P9 C22 105.0(6) yes
C19 P9 C22 111.1(7) yes
P1 C1 C2 115.6(10) yes
P1 C1 C10 122.9(10) yes
C2 C1 C10 120.5(12) yes
C1 C2 C3 123.3(12) yes
C2 C3 C4 117.8(12) yes
C3 C4 C5 119.1(12) yes
C3 C4 C11 130.8(11) yes
C5 C4 C11 110.1(11) yes
C4 C5 C6 112.0(11) yes
C4 C5 C10 126.0(11) yes
C6 C5 C10 122.1(11) yes
C5 C6 C7 119.9(11) yes
C5 C6 C12 108.0(11) yes
C7 C6 C12 132.1(12) yes
C6 C7 C8 118.4(12) yes
C7 C8 C9 124.1(12) yes
P9 C9 C8 116.0(9) yes
P9 C9 C10 125.5(8) yes
C8 C9 C10 118.2(10) yes
C1 C10 C5 112.9(12) yes
C1 C10 C9 130.1(11) yes
C5 C10 C9 117.0(10) yes
C4 C11 C12 104.6(10) yes
C6 C12 C11 104.9(10) yes
P1 C13 C14 125.0(8) yes
P1 C13 C18 114.7(9) yes
C14 C13 C18 120.4(10) yes
C13 C14 C15 119.4(11) yes
C14 C15 C16 120.8(13) yes
C15 C16 C17 121.3(11) yes
C16 C17 C18 118.1(12) yes
C13 C18 C17 120.0(12) yes
P9 C19 C20 106.9(10) yes
P9 C19 C21 116.0(10) yes
C20 C19 C21 113.3(13) yes
P9 C22 C23 108.8(10) yes
P9 C22 C24 114.1(9) yes
C23 C22 C24 111.8(13) yes
C1 C2 H2 118.330 no
C3 C2 H2 118.335 no
C2 C3 H3 121.123 no
C4 C3 H3 121.124 no
C6 C7 H7 120.790 no
C8 C7 H7 120.790 no
C7 C8 H8 117.932 no
C9 C8 H8 117.931 no
C4 C11 H11A 110.845 no
C4 C11 H11B 110.841 no
C12 C11 H11A 110.840 no
C12 C11 H11B 110.836 no
H11A C11 H11B 108.892 no
C6 C12 H12A 110.754 no
C6 C12 H12B 110.752 no
C11 C12 H12A 110.769 no
C11 C12 H12B 110.763 no
H12A C12 H12B 108.845 no
C13 C14 H14 120.295 no
C15 C14 H14 120.308 no
C14 C15 H15 119.592 no
C16 C15 H15 119.586 no
C15 C16 H16 119.346 no
C17 C16 H16 119.353 no
C16 C17 H17 120.927 no
C18 C17 H17 120.939 no
C13 C18 H18 120.011 no
C17 C18 H18 120.007 no
P9 C19 H19 106.686 no
C20 C19 H19 106.685 no
C21 C19 H19 106.675 no
C19 C20 H20A 109.473 no
C19 C20 H20B 109.470 no
C19 C20 H20C 109.472 no
H20A C20 H20B 109.474 no
H20A C20 H20C 109.470 no
H20B C20 H20C 109.468 no
C19 C21 H21A 109.462 no
C19 C21 H21B 109.472 no
C19 C21 H21C 109.470 no
H21A C21 H21B 109.478 no
H21A C21 H21C 109.468 no
H21B C21 H21C 109.478 no
P9 C22 H22 107.259 no
C23 C22 H22 107.251 no
C24 C22 H22 107.265 no
C22 C23 H23A 109.472 no
C22 C23 H23B 109.476 no
C22 C23 H23C 109.479 no
H23A C23 H23B 109.461 no
H23A C23 H23C 109.470 no
H23B C23 H23C 109.470 no
C22 C24 H24A 109.475 no
C22 C24 H24B 109.480 no
C22 C24 H24C 109.471 no
H24A C24 H24B 109.474 no
H24A C24 H24C 109.462 no
H24B C24 H24C 109.465 no

loop_
_geom_bond_atom_site_label_1
_geom_bond_atom_site_label_2
_geom_bond_distance
_geom_bond_publ_flag
Pt1 Cl1 2.372(4) yes
Pt1 Cl2 2.352(3) yes
Pt1 P1 2.186(3) yes
Pt1 P9 2.241(4) yes
Cl3 P1 2.050(4) yes
P1 C1 1.799(13) yes
P1 C13 1.812(11) yes
P9 C9 1.828(11) yes
P9 C19 1.839(14) yes
P9 C22 1.836(14) yes
C1 C2 1.414(18) yes
C1 C10 1.398(17) yes
C2 C3 1.398(19) yes
C3 C4 1.35(2) yes
C4 C5 1.390(17) yes
C4 C11 1.523(19) yes
C5 C6 1.447(17) yes
C5 C10 1.436(17) yes
C6 C7 1.334(18) yes
C6 C12 1.531(18) yes
C7 C8 1.415(17) yes
C8 C9 1.415(16) yes
C9 C10 1.409(18) yes
C11 C12 1.569(19) yes
C13 C14 1.405(17) yes
C13 C18 1.398(15) yes
C14 C15 1.366(17) yes
C15 C16 1.360(18) yes
C16 C17 1.42(2) yes
C17 C18 1.384(17) yes
C19 C20 1.57(3) yes
C19 C21 1.53(2) yes
C22 C23 1.51(2) yes
C22 C24 1.56(3) yes
C2 H2 0.950 no
C3 H3 0.950 no
C7 H7 0.950 no
C8 H8 0.950 no
C11 H11A 0.990 no
C11 H11B 0.990 no
C12 H12A 0.990 no
C12 H12B 0.990 no
C14 H14 0.950 no
C15 H15 0.950 no
C16 H16 0.950 no
C17 H17 0.950 no
C18 H18 0.950 no
C19 H19 1.000 no
C20 H20A 0.980 no
C20 H20B 0.980 no
C20 H20C 0.980 no
C21 H21A 0.980 no
C21 H21B 0.980 no
C21 H21C 0.980 no
C22 H22 1.000 no
C23 H23A 0.980 no
C23 H23B 0.980 no
C23 H23C 0.980 no
C24 H24A 0.980 no
C24 H24B 0.980 no
C24 H24C 0.980 no

loop_
_geom_contact_atom_site_label_1
_geom_contact_atom_site_label_2
_geom_contact_distance
_geom_contact_publ_flag
_geom_contact_site_symmetry_2
Pt1 C20 3.482(15) no .
Cl1 C13 3.194(11) no .
Cl2 C21 3.366(15) no .
Cl2 C22 3.464(15) no .
Cl3 C2 3.563(14) no .
Cl3 C14 3.232(12) no .
P1 C9 3.330(11) no .
P9 C1 3.407(13) no .
C1 C4 2.805(17) no .
C1 C18 3.393(16) no .
C2 C5 2.681(18) no .
C2 C13 3.044(17) no .
C2 C18 3.465(17) no .
C3 C10 2.893(19) no .
C4 C7 3.593(18) no .
C5 C8 2.731(18) no .
C6 C9 2.845(16) no .
C7 C10 2.876(17) no .
C8 C19 3.143(19) no .
C8 C22 3.422(17) no .
C8 C24 3.26(2) no .
C9 C20 3.35(2) no .
C9 C23 3.245(16) no .
C9 C24 3.41(2) no .
C13 C16 2.753(16) no .
C14 C17 2.799(18) no .
C15 C18 2.782(19) no .
C19 C24 3.38(3) no .
C21 C22 3.42(2) no .
Cl1 C19 3.528(13) no 4_555
C14 C14 3.532(18) no 3_557
C17 C18 3.528(18) no 3_657
C17 C24 3.53(3) no 2_646
C18 C17 3.528(18) no 3_657
C19 Cl1 3.528(13) no 4_554
C24 C17 3.53(3) no 2_656
Pt1 H18 3.4246 no .
Pt1 H20B 2.9917 no .
Pt1 H21A 3.4960 no .
Pt1 H22 3.3363 no .
Pt1 H23C 3.2862 no .
Cl2 H21A 2.6308 no .
Cl2 H21C 3.4575 no .
Cl2 H22 2.7858 no .
Cl3 H2 3.5858 no .
Cl3 H14 2.7261 no .
Cl3 H20C 3.4803 no .
P1 H2 2.7728 no .
P1 H14 2.9972 no .
P1 H18 2.7558 no .
P9 H8 2.7821 no .
P9 H20B 2.9440 no .
P9 H20C 2.8070 no .
P9 H21A 3.0473 no .
P9 H21C 2.9997 no .
P9 H23A 3.5925 no .
P9 H23B 2.7557 no .
P9 H23C 2.9689 no .
P9 H24A 3.0324 no .
P9 H24C 2.9901 no .
C1 H3 3.3295 no .
C1 H18 3.1907 no .
C1 H23B 3.4272 no .
C2 H18 3.4645 no .
C3 H11A 2.9023 no .
C3 H11B 2.9598 no .
C4 H2 3.2066 no .
C4 H12A 3.1521 no .
C4 H12B 3.0671 no .
C5 H3 3.2354 no .
C5 H7 3.2782 no .
C5 H11A 3.0816 no .
C5 H11B 3.0125 no .
C5 H12A 3.1025 no .
C5 H12B 3.0383 no .
C6 H8 3.2048 no .
C6 H11A 3.1641 no .
C6 H11B 3.0790 no .
C7 H12A 2.9146 no .
C7 H12B 2.9651 no .
C7 H24A 3.4965 no .
C8 H19 2.6163 no .
C8 H20C 3.3161 no .
C8 H23B 3.4036 no .
C8 H24A 2.5953 no .
C8 H24C 3.4422 no .
C9 H7 3.3476 no .
C9 H19 2.8112 no .
C9 H20C 2.8650 no .
C9 H23B 2.6934 no .
C9 H24A 3.0230 no .
C10 H2 3.2840 no .
C10 H8 3.2731 no .
C10 H20C 3.5949 no .
C10 H23B 2.9625 no .
C11 H3 2.8595 no .
C12 H7 2.8650 no .
C13 H2 2.5121 no .
C13 H15 3.2527 no .
C13 H17 3.2728 no .
C14 H2 3.0683 no .
C14 H16 3.2226 no .
C14 H18 3.2882 no .
C15 H17 3.2799 no .
C16 H14 3.2276 no .
C16 H18 3.2729 no .
C17 H15 3.2806 no .
C18 H2 2.9469 no .
C18 H14 3.2889 no .
C18 H16 3.2634 no .
C19 H8 2.7360 no .
C19 H22 3.2705 no .
C19 H24C 2.9421 no .
C20 H21A 2.7906 no .
C20 H21B 2.7744 no .
C20 H21C 3.4280 no .
C21 H20A 2.7858 no .
C21 H20B 2.8002 no .
C21 H20C 3.4191 no .
C21 H22 3.2310 no .
C21 H24C 2.9688 no .
C22 H8 3.2547 no .
C22 H19 3.2509 no .
C22 H21C 2.9907 no .
C23 H24A 2.7508 no .
C23 H24B 2.7326 no .
C23 H24C 3.3767 no .
C24 H8 2.7889 no .
C24 H19 3.1544 no .
C24 H21C 2.9853 no .
C24 H23A 2.5987 no .
C24 H23B 2.8828 no .
C24 H23C 3.3631 no .
H2 H3 2.3399 no .
H2 H14 3.3649 no .
H2 H18 3.1735 no .
H3 H11A 2.9334 no .
H3 H11B 3.0312 no .
H7 H8 2.3472 no .
H7 H12A 2.9588 no .
H7 H12B 3.0288 no .
H8 H19 2.0067 no .
H8 H20C 3.3717 no .
H8 H24A 2.2023 no .
H8 H24C 2.7495 no .
H11A H12A 2.7544 no .
H11A H12B 2.2741 no .
H11B H12A 2.2743 no .
H11B H12B 2.8130 no .
H14 H15 2.3150 no .
H15 H16 2.2947 no .
H16 H17 2.3763 no .
H17 H18 2.3474 no .
H18 H23C 3.2274 no .
H19 H20A 2.3716 no .
H19 H20B 2.8860 no .
H19 H20C 2.3929 no .
H19 H21A 2.8507 no .
H19 H21B 2.3289 no .
H19 H21C 2.3496 no .
H19 H24A 3.1940 no .
H19 H24C 2.6387 no .
H20A H21A 3.0787 no .
H20A H21B 2.6123 no .
H20B H21A 2.6452 no .
H20B H21B 3.0763 no .
H21A H22 3.2920 no .
H21B H24C 3.5243 no .
H21C H22 2.7144 no .
H21C H24B 3.5540 no .
H21C H24C 2.2504 no .
H22 H23A 2.4332 no .
H22 H23B 2.8296 no .
H22 H23C 2.2424 no .
H22 H24A 2.8798 no .
H22 H24B 2.3687 no .
H22 H24C 2.3843 no .
H23A H24A 2.8241 no .
H23A H24B 2.4332 no .
H23A H24C 3.5160 no .
H23B H24A 2.7556 no .
H23B H24B 3.2212 no .
H23C H24B 3.5283 no .
Pt1 H17 3.1555 no 3_657
Cl1 H8 2.8016 no 4_555
Cl1 H15 2.9121 no 3_557
Cl1 H17 2.8219 no 3_657
Cl1 H19 2.5814 no 4_555
Cl1 H24C 3.5683 no 4_555
Cl2 H7 3.1363 no 4_555
Cl2 H8 3.3310 no 4_555
Cl2 H11B 3.3863 no 2_656
Cl2 H16 3.0434 no 3_657
Cl2 H17 3.2335 no 3_657
Cl2 H24A 3.4246 no 4_555
Cl3 H12B 3.4168 no 3_556
Cl3 H15 3.1691 no 3_557
Cl3 H21B 3.3189 no 2_546
Cl3 H23A 2.7905 no 1_455
C1 H12B 3.4904 no 3_556
C2 H20A 3.2318 no 2_546
C2 H20B 3.2101 no 2_546
C3 H20B 3.1910 no 2_546
C3 H22 3.3058 no 2_646
C5 H12B 3.0678 no 3_556
C6 H12B 3.3427 no 3_556
C7 H11A 3.3587 no 3_556
C7 H12B 3.4695 no 3_556
C8 H11A 3.2116 no 3_556
C8 H12B 3.3814 no 3_556
C9 H12B 3.1504 no 3_556
C10 H12B 2.9437 no 3_556
C11 H15 3.5873 no 4_544
C11 H16 3.2810 no 4_544
C11 H20C 3.2293 no 3_556
C11 H24B 3.4172 no 3_656
C12 H20C 3.2224 no 3_556
C12 H23A 3.5124 no 3_656
C12 H24A 3.5898 no 3_656
C12 H24B 3.3271 no 3_656
C13 H20A 3.3847 no 2_546
C14 H14 3.0583 no 3_557
C14 H15 3.3626 no 3_557
C14 H20A 2.7631 no 2_546
C15 H11A 3.3927 no 4_545
C15 H11B 3.2304 no 4_545
C15 H14 3.0406 no 3_557
C15 H20A 3.1359 no 2_546
C16 H11A 3.5960 no 4_545
C16 H11B 2.8065 no 4_545
C16 H23C 3.0627 no 3_657
C17 H11B 3.5782 no 4_545
C17 H18 3.1881 no 3_657
C17 H24B 3.4267 no 2_646
C17 H24C 2.8695 no 2_646
C18 H17 3.1655 no 3_657
C18 H21C 3.5269 no 2_646
C18 H24C 3.1404 no 2_646
C20 H2 3.0356 no 2_556
C20 H3 3.5633 no 2_556
C20 H11A 3.3026 no 3_556
C20 H14 3.5686 no 2_556
C23 H12A 3.3165 no 3_656
C23 H16 3.3184 no 3_657
C24 H11B 3.3319 no 3_656
C24 H12A 3.0684 no 3_656
C24 H17 3.4013 no 2_656
H2 C20 3.0356 no 2_546
H2 H20A 2.4733 no 2_546
H2 H20B 2.7886 no 2_546
H2 H20C 3.4595 no 2_546
H2 H22 3.5694 no 2_646
H2 H24B 3.0550 no 2_646
H2 H24C 3.5364 no 2_646
H3 C20 3.5633 no 2_546
H3 H15 3.4453 no 4_544
H3 H16 3.1384 no 4_544
H3 H20B 2.7902 no 2_546
H3 H22 3.0182 no 2_646
H7 Cl2 3.1363 no 4_554
H7 H11A 3.4879 no 3_556
H7 H21A 3.2922 no 4_554
H8 Cl1 2.8016 no 4_554
H8 Cl2 3.3310 no 4_554
H8 H11A 3.2953 no 3_556
H11A C7 3.3587 no 3_556
H11A C8 3.2116 no 3_556
H11A C15 3.3927 no 4_544
H11A C16 3.5960 no 4_544
H11A C20 3.3026 no 3_556
H11A H7 3.4879 no 3_556
H11A H8 3.2953 no 3_556
H11A H15 3.0675 no 4_544
H11A H16 3.4274 no 4_544
H11A H19 3.3950 no 3_556
H11A H20A 3.2105 no 3_556
H11A H20C 2.6449 no 3_556
H11B Cl2 3.3863 no 2_646
H11B C15 3.2304 no 4_544
H11B C16 2.8065 no 4_544
H11B C17 3.5782 no 4_544
H11B C24 3.3319 no 3_656
H11B H15 3.2657 no 4_544
H11B H16 2.5090 no 4_544
H11B H20C 3.4639 no 3_556
H11B H24A 3.0714 no 3_656
H11B H24B 2.7861 no 3_656
H12A C23 3.3165 no 3_656
H12A C24 3.0684 no 3_656
H12A H20C 3.3585 no 3_556
H12A H23A 2.6109 no 3_656
H12A H23B 3.3259 no 3_656
H12A H24A 2.7588 no 3_656
H12A H24B 2.5785 no 3_656
H12B Cl3 3.4168 no 3_556
H12B C1 3.4904 no 3_556
H12B C5 3.0678 no 3_556
H12B C6 3.3427 no 3_556
H12B C7 3.4695 no 3_556
H12B C8 3.3814 no 3_556
H12B C9 3.1504 no 3_556
H12B C10 2.9437 no 3_556
H12B H20C 2.6986 no 3_556
H14 C14 3.0583 no 3_557
H14 C15 3.0406 no 3_557
H14 C20 3.5686 no 2_546
H14 H14 2.8344 no 3_557
H14 H15 2.7889 no 3_557
H14 H20A 2.6590 no 2_546
H14 H21B 2.8889 no 2_546
H15 Cl1 2.9121 no 3_557
H15 Cl3 3.1691 no 3_557
H15 C11 3.5873 no 4_545
H15 C14 3.3626 no 3_557
H15 H3 3.4453 no 4_545
H15 H11A 3.0675 no 4_545
H15 H11B 3.2657 no 4_545
H15 H14 2.7889 no 3_557
H15 H20A 3.2886 no 2_546
H16 Cl2 3.0434 no 3_657
H16 C11 3.2810 no 4_545
H16 C23 3.3184 no 3_657
H16 H3 3.1384 no 4_545
H16 H11A 3.4274 no 4_545
H16 H11B 2.5090 no 4_545
H16 H22 3.1145 no 3_657
H16 H23A 3.5317 no 3_657
H16 H23C 2.5105 no 3_657
H17 Pt1 3.1555 no 3_657
H17 Cl1 2.8219 no 3_657
H17 Cl2 3.2335 no 3_657
H17 C18 3.1655 no 3_657
H17 C24 3.4013 no 2_646
H17 H18 2.9349 no 3_657
H17 H24A 3.5301 no 2_646
H17 H24B 3.5558 no 2_646
H17 H24C 2.6575 no 2_646
H18 C17 3.1881 no 3_657
H18 H17 2.9349 no 3_657
H18 H21B 3.5898 no 2_646
H18 H21C 2.8824 no 2_646
H18 H24C 3.1153 no 2_646
H19 Cl1 2.5814 no 4_554
H19 H11A 3.3950 no 3_556
H20A C2 3.2318 no 2_556
H20A C13 3.3847 no 2_556
H20A C14 2.7631 no 2_556
H20A C15 3.1359 no 2_556
H20A H2 2.4733 no 2_556
H20A H11A 3.2105 no 3_556
H20A H14 2.6590 no 2_556
H20A H15 3.2886 no 2_556
H20B C2 3.2101 no 2_556
H20B C3 3.1910 no 2_556
H20B H2 2.7886 no 2_556
H20B H3 2.7902 no 2_556
H20C C11 3.2293 no 3_556
H20C C12 3.2224 no 3_556
H20C H2 3.4595 no 2_556
H20C H11A 2.6449 no 3_556
H20C H11B 3.4639 no 3_556
H20C H12A 3.3585 no 3_556
H20C H12B 2.6986 no 3_556
H20C H24B 3.5605 no 1_455
H21A H7 3.2922 no 4_555
H21A H23B 3.4674 no 2_656
H21B Cl3 3.3189 no 2_556
H21B H14 2.8889 no 2_556
H21B H18 3.5898 no 2_656
H21B H23A 3.5630 no 2_656
H21B H23B 3.5931 no 2_656
H21B H23C 3.3317 no 2_656
H21C C18 3.5269 no 2_656
H21C H18 2.8824 no 2_656
H21C H23B 3.5925 no 2_656
H22 C3 3.3058 no 2_656
H22 H2 3.5694 no 2_656
H22 H3 3.0182 no 2_656
H22 H16 3.1145 no 3_657
H23A Cl3 2.7905 no 1_655
H23A C12 3.5124 no 3_656
H23A H12A 2.6109 no 3_656
H23A H16 3.5317 no 3_657
H23A H21B 3.5630 no 2_646
H23B H12A 3.3259 no 3_656
H23B H21A 3.4674 no 2_646
H23B H21B 3.5931 no 2_646
H23B H21C 3.5925 no 2_646
H23C C16 3.0627 no 3_657
H23C H16 2.5105 no 3_657
H23C H21B 3.3317 no 2_646
H24A Cl2 3.4246 no 4_554
H24A C12 3.5898 no 3_656
H24A H11B 3.0714 no 3_656
H24A H12A 2.7588 no 3_656
H24A H17 3.5301 no 2_656
H24B C11 3.4172 no 3_656
H24B C12 3.3271 no 3_656
H24B C17 3.4267 no 2_656
H24B H2 3.0550 no 2_656
H24B H11B 2.7861 no 3_656
H24B H12A 2.5785 no 3_656
H24B H17 3.5558 no 2_656
H24B H20C 3.5605 no 1_655
H24C Cl1 3.5683 no 4_554
H24C C17 2.8695 no 2_656
H24C C18 3.1404 no 2_656
H24C H2 3.5364 no 2_656
H24C H17 2.6575 no 2_656
H24C H18 3.1153 no 2_656

loop_
_geom_torsion_atom_site_label_1
_geom_torsion_atom_site_label_2
_geom_torsion_atom_site_label_3
_geom_torsion_atom_site_label_4
_geom_torsion
_geom_torsion_publ_flag
Cl1 Pt1 P1 Cl3 73.77(14) no
Cl1 Pt1 P1 C1 -168.26(16) no
Cl1 Pt1 P1 C13 -42.55(15) no
Cl2 Pt1 P9 C9 172.56(17) no
Cl2 Pt1 P9 C19 -70.46(15) no
Cl2 Pt1 P9 C22 51.89(16) no
P1 Pt1 P9 C9 0.46(18) no
P1 Pt1 P9 C19 117.44(15) no
P1 Pt1 P9 C22 -120.21(15) no
P9 Pt1 P1 Cl3 -96.80(14) no
P9 Pt1 P1 C1 21.17(16) no
P9 Pt1 P1 C13 146.88(15) no
Pt1 P1 C1 C2 156.3(5) no
Pt1 P1 C1 C10 -34.8(10) no
Pt1 P1 C13 C14 115.9(7) no
Pt1 P1 C13 C18 -63.0(8) no
Cl3 P1 C1 C2 -80.5(7) no
Cl3 P1 C1 C10 88.4(8) no
Cl3 P1 C13 C14 -4.8(9) no
Cl3 P1 C13 C18 176.3(6) no
C1 P1 C13 C14 -111.2(9) no
C1 P1 C13 C18 69.9(8) no
C13 P1 C1 C2 28.1(9) no
C13 P1 C1 C10 -163.1(8) no
Pt1 P9 C9 C8 167.4(5) no
Pt1 P9 C9 C10 -18.9(9) no
Pt1 P9 C19 C20 -53.0(7) no
Pt1 P9 C19 C21 74.5(9) no
Pt1 P9 C22 C23 67.2(8) no
Pt1 P9 C22 C24 -167.2(7) no
C9 P9 C19 C20 73.4(7) no
C9 P9 C19 C21 -159.2(8) no
C19 P9 C9 C8 47.0(8) no
C19 P9 C9 C10 -139.3(8) no
C9 P9 C22 C23 -61.1(8) no
C9 P9 C22 C24 64.5(10) no
C22 P9 C9 C8 -69.3(8) no
C22 P9 C9 C10 104.4(9) no
C19 P9 C22 C23 -171.5(7) no
C19 P9 C22 C24 -45.9(10) no
C22 P9 C19 C20 -174.8(7) no
C22 P9 C19 C21 -47.3(11) no
P1 C1 C2 C3 165.5(8) no
P1 C1 C10 C5 -161.2(7) no
P1 C1 C10 C9 16.3(16) no
C2 C1 C10 C5 7.2(14) no
C2 C1 C10 C9 -175.3(10) no
C10 C1 C2 C3 -3.7(17) no
C1 C2 C3 C4 -1(3) no
C2 C3 C4 C5 1(2) no
C2 C3 C4 C11 -178.9(11) no
C3 C4 C5 C6 -177.2(12) no
C3 C4 C5 C10 3.4(19) no
C3 C4 C11 C12 174.1(14) no
C5 C4 C11 C12 -5.7(14) no
C11 C4 C5 C6 2.7(14) no
C11 C4 C5 C10 -176.7(11) no
C4 C5 C6 C7 -178.1(10) no
C4 C5 C6 C12 1.7(13) no
C4 C5 C10 C1 -7.4(16) no
C4 C5 C10 C9 174.7(10) no
C6 C5 C10 C1 173.3(10) no
C6 C5 C10 C9 -4.6(16) no
C10 C5 C6 C7 1.3(17) no
C10 C5 C6 C12 -178.9(9) no
C5 C6 C7 C8 3.0(19) no
C5 C6 C12 C11 -5.1(13) no
C7 C6 C12 C11 174.7(14) no
C12 C6 C7 C8 -176.7(12) no
C6 C7 C8 C9 -4(2) no
C7 C8 C9 P9 174.9(11) no
C7 C8 C9 C10 0.8(17) no
P9 C9 C10 C1 12.5(16) no
P9 C9 C10 C5 -170.1(6) no
C8 C9 C10 C1 -174.0(10) no
C8 C9 C10 C5 3.4(14) no
C4 C11 C12 C6 6.4(14) no
P1 C13 C14 C15 -178.1(7) no
P1 C13 C18 C17 177.9(7) no
C14 C13 C18 C17 -1.1(16) no
C18 C13 C14 C15 0.8(16) no
C13 C14 C15 C16 -0.6(17) no
C14 C15 C16 C17 0.6(18) no
C15 C16 C17 C18 -0.9(18) no
C16 C17 C18 C13 1.1(17) no
